data_7019813
loop_
_publ_author_name
'Esc\'arcega-Bobadilla, Martha V'
'Anselmo, Daniele'
'Wezenberg, Sander J.'
'Escudero-Ad\'an, Eduardo C'
'Mart\'inez Belmonte, Marta'
'Martin, Eddy'
'Kleij, Arjan W.'

_publ_section_title
;
 Metal-directed assembly of chiral bis-Zn(ii) Schiff base structures.
;
_journal_issue 32
_journal_name_full 'Dalton transactions (Cambridge, England : 2003)'
_journal_page_first 9766
_journal_page_last 9772
_journal_paper_doi 10.1039/c2dt30642e
_journal_volume 41
_journal_year 2012
_chemical_formula_sum 'C117.5 H99 Cl16 N8 O12 Zn6'
_chemical_formula_weight 2774.46
_chemical_name_systematic
;
?
;
_space_group_IT_number 15
_symmetry_cell_setting monoclinic
_symmetry_space_group_name_Hall '-C 2yc'
_symmetry_space_group_name_H-M 'C 1 2/c 1'
_atom_sites_solution_hydrogens geom
_atom_sites_solution_primary direct
_atom_sites_solution_secondary difmap
_audit_creation_method SHELXL-97
_cell_angle_alpha 90.00
_cell_angle_beta 104.816(3)
_cell_angle_gamma 90.00
_cell_formula_units_Z 4
_cell_length_a 26.743(2)
_cell_length_b 17.5255(15)
_cell_length_c 24.944(2)
_cell_measurement_reflns_used 9145
_cell_measurement_temperature 100(2)
_cell_measurement_theta_max 30.94
_cell_measurement_theta_min 2.35
_cell_volume 11302.2(16)
_computing_cell_refinement 'Bruker APEX2 v2011.4-0'
_computing_data_collection 'Bruker APEX2 v2011.4-0'
_computing_data_reduction 'Bruker SAINT V7.60A'
_computing_molecular_graphics 'Bruker SHELXTL'
_computing_publication_material 'Bruker SHELXTL'
_computing_structure_refinement 'SHELXS-97 (Sheldrick, 2008)'
_computing_structure_solution Sir2011
_diffrn_ambient_temperature 100(2)
_diffrn_detector_area_resol_mean 512
_diffrn_detector_type '4K CCD area detector APEX II'
_diffrn_measured_fraction_theta_full 1.000
_diffrn_measured_fraction_theta_max 0.996
_diffrn_measurement_device_type 'APEX DUO Kappa 4-axis goniometer'
_diffrn_measurement_method
;
Fullsphere data collection, phi and omega scans
;
_diffrn_measurement_specimen_support 'magnetic support whith MicroMount'
_diffrn_radiation_monochromator 'Quazar MX Multilayer Optics'
_diffrn_radiation_type MoK\a
_diffrn_radiation_wavelength 0.71073
_diffrn_reflns_av_R_equivalents 0.0500
_diffrn_reflns_av_sigmaI/netI 0.0237
_diffrn_reflns_limit_h_max 39
_diffrn_reflns_limit_h_min -39
_diffrn_reflns_limit_k_max 25
_diffrn_reflns_limit_k_min -25
_diffrn_reflns_limit_l_max 37
_diffrn_reflns_limit_l_min -36
_diffrn_reflns_number 306121
_diffrn_reflns_theta_full 27.50
_diffrn_reflns_theta_max 31.87
_diffrn_reflns_theta_min 1.74
_diffrn_source 'Micorfocus source E025 IuS'
_diffrn_source_current 0.6
_diffrn_source_power 50
_diffrn_source_size '0.2 mm x 0.2 mm fine focus'
_diffrn_source_type 'Bruker APEX DUO'
_exptl_absorpt_coefficient_mu 1.698
_exptl_absorpt_correction_T_max 0.8486
_exptl_absorpt_correction_T_min 0.6299
_exptl_absorpt_correction_type empirical
_exptl_absorpt_process_details
;
SADABS Version 2008/1 Bruker-Nonius
Blessing, Acta Cryst. (1995) A51 33-38
;
_exptl_crystal_colour orange
_exptl_crystal_density_diffrn 1.631
_exptl_crystal_density_method 'not measured'
_exptl_crystal_description block
_exptl_crystal_F_000 5632
_exptl_crystal_size_max 0.30
_exptl_crystal_size_mid 0.20
_exptl_crystal_size_min 0.10
_refine_diff_density_max 1.106
_refine_diff_density_min -1.626
_refine_diff_density_rms 0.135
_refine_ls_extinction_method none
_refine_ls_goodness_of_fit_ref 1.037
_refine_ls_hydrogen_treatment noref
_refine_ls_matrix_type full
_refine_ls_number_parameters 737
_refine_ls_number_reflns 19311
_refine_ls_number_restraints 60
_refine_ls_restrained_S_all 1.036
_refine_ls_R_factor_all 0.0720
_refine_ls_R_factor_gt 0.0533
_refine_ls_shift/su_max 0.045
_refine_ls_shift/su_mean 0.000
_refine_ls_structure_factor_coef Fsqd
_refine_ls_weighting_details 'calc w=1/[\s^2^(Fo^2^)+(0.0740P)^2^+68.8937P] where P=(Fo^2^+2Fc^2^)/3'
_refine_ls_weighting_scheme calc
_refine_ls_wR_factor_gt 0.1423
_refine_ls_wR_factor_ref 0.1578
_reflns_number_gt 15239
_reflns_number_total 19311
_reflns_threshold_expression >2sigma(I)
_cod_data_source_file c2dt30642e.txt
_cod_data_source_block mo_mei059z2_0m
_cod_depositor_comments
;
The following automatic conversions were performed:
'_diffrn_measurement_specimen_suppport' tag replaced with
'_diffrn_measurement_specimen_support'.

Automatic conversion script
Id: cif_correct_tags 1440 2010-10-19 06:21:57Z saulius 

The following automatic conversions were performed:

'_symmetry_cell_setting' value 'Monoclinic' changed to 'monoclinic'
according to /home/saulius/struct/CIF-dictionaries/cif_core.dic
dictionary named 'cif_core.dic' version 2.4.1 from 2010-06-29.

Automatic conversion script
Id: cif_fix_values 1891 2012-01-12 08:04:46Z andrius 
;
_cod_original_cell_volume 11302.2(17)
_cod_original_sg_symbol_H-M C2/c
_cod_database_code 7019813

loop_
_symmetry_equiv_pos_as_xyz
'x, y, z'
'-x, y, -z+1/2'
'x+1/2, y+1/2, z'
'-x+1/2, y+1/2, -z+1/2'
'-x, -y, -z'
'x, -y, z-1/2'
'-x+1/2, -y+1/2, -z'
'x+1/2, -y+1/2, z-1/2'

loop_
_atom_site_label
_atom_site_type_symbol
_atom_site_fract_x
_atom_site_fract_y
_atom_site_fract_z
_atom_site_U_iso_or_equiv
_atom_site_adp_type
_atom_site_occupancy
_atom_site_symmetry_multiplicity
_atom_site_calc_flag
_atom_site_refinement_flags
_atom_site_disorder_assembly
_atom_site_disorder_group
Zn1 Zn 0.204045(9) 0.871794(15) 0.349049(10) 0.01749(5) Uani 1 1 d . . .
Zn2 Zn -0.026058(9) 0.855990(14) 0.334031(10) 0.01576(5) Uani 1 1 d . . .
Zn3 Zn 0.084855(9) 0.856609(14) 0.315481(10) 0.01514(5) Uani 1 1 d . . .
N1 N 0.27907(7) 0.82506(11) 0.35007(8) 0.0194(4) Uani 1 1 d . . .
N2 N 0.20806(7) 0.88505(11) 0.26671(8) 0.0188(4) Uani 1 1 d . . .
N3 N -0.04381(7) 0.91928(11) 0.39443(8) 0.0192(4) Uani 1 1 d . . .
N4 N -0.05726(7) 0.77038(11) 0.38219(8) 0.0182(4) Uani 1 1 d . . .
O1 O 0.23222(6) 0.90538(11) 0.42509(7) 0.0247(4) Uani 1 1 d . . .
O2 O 0.14077(6) 0.94624(9) 0.32657(6) 0.0182(3) Uani 1 1 d . . .
O3 O 0.03106(6) 0.93503(9) 0.32933(6) 0.0175(3) Uani 1 1 d . . .
O4 O 0.03294(6) 0.78613(9) 0.34033(7) 0.0185(3) Uani 1 1 d . . .
O5 O 0.07562(6) 0.84099(9) 0.23617(6) 0.0183(3) Uani 1 1 d D . .
H5O H 0.0977(5) 0.8121(10) 0.2337(12) 0.022 Uiso 1 1 d D . .
O6 O 0.14911(6) 0.79807(10) 0.34922(7) 0.0228(3) Uani 1 1 d D . .
H6O H 0.1508(12) 0.7629(8) 0.3698(8) 0.027 Uiso 1 1 d D . .
C1 C 0.27844(9) 0.89599(14) 0.45846(9) 0.0218(4) Uani 1 1 d . . .
C2 C 0.28571(10) 0.91934(17) 0.51415(10) 0.0281(5) Uani 1 1 d . . .
H2 H 0.2579 0.9432 0.5249 0.034 Uiso 1 1 calc R . .
C3 C 0.33188(10) 0.90857(17) 0.55343(11) 0.0299(6) Uani 1 1 d . . .
H3 H 0.3346 0.9225 0.5909 0.036 Uiso 1 1 calc R . .
C4 C 0.37459(10) 0.87744(15) 0.53880(11) 0.0275(5) Uani 1 1 d . . .
H4 H 0.4062 0.8690 0.5659 0.033 Uiso 1 1 calc R . .
C5 C 0.36959(9) 0.85926(14) 0.48392(10) 0.0243(5) Uani 1 1 d . . .
H5 H 0.3992 0.8417 0.4733 0.029 Uiso 1 1 calc R . .
C6 C 0.32236(9) 0.86557(13) 0.44275(9) 0.0203(4) Uani 1 1 d . . .
C7 C 0.32185(8) 0.84208(12) 0.38602(9) 0.0192(4) Uani 1 1 d . . .
C8 C 0.37184(8) 0.84433(13) 0.36919(10) 0.0212(4) Uani 1 1 d . . .
C9 C 0.40894(9) 0.78641(14) 0.38079(11) 0.0246(5) Uani 1 1 d . . .
H9 H 0.4048 0.7445 0.4035 0.030 Uiso 1 1 calc R . .
C10 C 0.45207(9) 0.79016(16) 0.35903(12) 0.0306(6) Uani 1 1 d . . .
H10 H 0.4770 0.7504 0.3665 0.037 Uiso 1 1 calc R . .
C11 C 0.45864(10) 0.85112(17) 0.32680(13) 0.0331(6) Uani 1 1 d . . .
H11 H 0.4878 0.8530 0.3117 0.040 Uiso 1 1 calc R . .
C12 C 0.42258(11) 0.91016(17) 0.31633(12) 0.0321(6) Uani 1 1 d . . .
H12 H 0.4275 0.9528 0.2947 0.038 Uiso 1 1 calc R . .
C13 C 0.37935(9) 0.90663(15) 0.33748(11) 0.0258(5) Uani 1 1 d . . .
H13 H 0.3548 0.9469 0.3303 0.031 Uiso 1 1 calc R . .
C14 C 0.27868(8) 0.79859(13) 0.29595(9) 0.0188(4) Uani 1 1 d . . .
C15 C 0.30891(9) 0.73845(14) 0.28524(10) 0.0223(5) Uani 1 1 d . . .
H15 H 0.3334 0.7147 0.3150 0.027 Uiso 1 1 calc R . .
C16 C 0.30336(10) 0.71326(15) 0.23138(11) 0.0263(5) Uani 1 1 d . . .
H16 H 0.3243 0.6727 0.2243 0.032 Uiso 1 1 calc R . .
C17 C 0.26722(10) 0.74714(15) 0.18762(11) 0.0279(5) Uani 1 1 d . . .
H17 H 0.2642 0.7306 0.1507 0.033 Uiso 1 1 calc R . .
C18 C 0.23566(9) 0.80480(15) 0.19785(10) 0.0244(5) Uani 1 1 d . . .
H18 H 0.2103 0.8268 0.1681 0.029 Uiso 1 1 calc R . .
C19 C 0.24098(8) 0.83081(13) 0.25191(9) 0.0193(4) Uani 1 1 d . . .
C20 C 0.18620(8) 0.93654(13) 0.23107(9) 0.0199(4) Uani 1 1 d . . .
H20 H 0.1963 0.9382 0.1973 0.024 Uiso 1 1 calc R . .
C21 C 0.14821(8) 0.99125(12) 0.23753(9) 0.0187(4) Uani 1 1 d . . .
C22 C 0.13008(9) 1.04182(14) 0.19305(10) 0.0219(4) Uani 1 1 d . . .
H22 H 0.1444 1.0394 0.1619 0.026 Uiso 1 1 calc R . .
C23 C 0.09220(9) 1.09469(14) 0.19338(10) 0.0242(5) Uani 1 1 d . . .
H23 H 0.0799 1.1279 0.1627 0.029 Uiso 1 1 calc R . .
C24 C 0.07215(9) 1.09842(13) 0.23997(10) 0.0228(5) Uani 1 1 d . . .
H24 H 0.0465 1.1355 0.2409 0.027 Uiso 1 1 calc R . .
C25 C 0.08862(8) 1.04960(12) 0.28475(10) 0.0197(4) Uani 1 1 d . . .
C26 C 0.12691(8) 0.99363(12) 0.28438(9) 0.0174(4) Uani 1 1 d . . .
C27 C 0.06899(8) 1.05961(13) 0.33494(10) 0.0202(4) Uani 1 1 d . . .
C28 C 0.07947(9) 1.12883(13) 0.36279(12) 0.0252(5) Uani 1 1 d . . .
H28 H 0.0990 1.1660 0.3493 0.030 Uiso 1 1 calc R . .
C29 C 0.06241(10) 1.14587(14) 0.40975(12) 0.0284(5) Uani 1 1 d . . .
H29 H 0.0717 1.1924 0.4293 0.034 Uiso 1 1 calc R . .
C30 C 0.03168(9) 1.09321(14) 0.42677(11) 0.0254(5) Uani 1 1 d . . .
H30 H 0.0191 1.1042 0.4582 0.031 Uiso 1 1 calc R . .
C31 C 0.01826(9) 1.02313(13) 0.39876(9) 0.0204(4) Uani 1 1 d . . .
C32 C 0.03939(8) 1.00297(12) 0.35350(9) 0.0184(4) Uani 1 1 d . . .
C33 C -0.01984(9) 0.98003(13) 0.41728(9) 0.0208(4) Uani 1 1 d . . .
H33 H -0.0284 0.9979 0.4498 0.025 Uiso 1 1 calc R . .
C34 C -0.08400(9) 0.88765(14) 0.41488(9) 0.0206(4) Uani 1 1 d . . .
C35 C -0.11742(10) 0.93214(15) 0.43683(10) 0.0262(5) Uani 1 1 d . . .
H35 H -0.1125 0.9858 0.4402 0.031 Uiso 1 1 calc R . .
C36 C -0.15762(10) 0.89823(18) 0.45366(11) 0.0303(6) Uani 1 1 d . . .
H36 H -0.1799 0.9284 0.4692 0.036 Uiso 1 1 calc R . .
C37 C -0.16531(10) 0.82013(17) 0.44775(11) 0.0294(5) Uani 1 1 d . . .
H37 H -0.1931 0.7970 0.4591 0.035 Uiso 1 1 calc R . .
C38 C -0.13279(9) 0.77520(15) 0.42534(10) 0.0255(5) Uani 1 1 d . . .
H38 H -0.1388 0.7219 0.4211 0.031 Uiso 1 1 calc R . .
C39 C -0.09124(8) 0.80794(14) 0.40904(9) 0.0204(4) Uani 1 1 d . . .
C40 C -0.04035(8) 0.70137(13) 0.39180(9) 0.0184(4) Uani 1 1 d . . .
C41 C -0.05121(8) 0.65062(13) 0.43612(9) 0.0196(4) Uani 1 1 d . . .
C42 C -0.09229(9) 0.59912(15) 0.42609(11) 0.0265(5) Uani 1 1 d . . .
H42 H -0.1168 0.5988 0.3910 0.032 Uiso 1 1 calc R . .
C43 C -0.09762(10) 0.54836(15) 0.46687(12) 0.0297(5) Uani 1 1 d . . .
H43 H -0.1263 0.5144 0.4602 0.036 Uiso 1 1 calc R . .
C44 C -0.06082(12) 0.54732(16) 0.51758(12) 0.0329(6) Uani 1 1 d . . .
H44 H -0.0636 0.5114 0.5452 0.039 Uiso 1 1 calc R . .
C45 C -0.02016(12) 0.59847(17) 0.52791(11) 0.0331(6) Uani 1 1 d . . .
H45 H 0.0047 0.5980 0.5627 0.040 Uiso 1 1 calc R . .
C46 C -0.01566(10) 0.65068(14) 0.48728(10) 0.0251(5) Uani 1 1 d . . .
H46 H 0.0119 0.6865 0.4948 0.030 Uiso 1 1 calc R . .
C47 C -0.00586(8) 0.66774(13) 0.36042(9) 0.0185(4) Uani 1 1 d . . .
C48 C -0.00503(9) 0.58711(13) 0.35585(10) 0.0227(5) Uani 1 1 d . . .
H48 H -0.0265 0.5578 0.3730 0.027 Uiso 1 1 calc R . .
C49 C 0.02555(9) 0.54967(14) 0.32760(11) 0.0256(5) Uani 1 1 d . . .
H49 H 0.0249 0.4956 0.3252 0.031 Uiso 1 1 calc R . .
C50 C 0.05760(9) 0.59204(14) 0.30250(11) 0.0239(5) Uani 1 1 d . . .
H50 H 0.0788 0.5669 0.2826 0.029 Uiso 1 1 calc R . .
C51 C 0.05833(8) 0.67060(13) 0.30675(10) 0.0202(4) Uani 1 1 d . . .
H51 H 0.0803 0.6988 0.2895 0.024 Uiso 1 1 calc R . .
C52 C 0.02786(8) 0.71040(12) 0.33567(9) 0.0170(4) Uani 1 1 d . . .
C1S C 0.27841(10) 0.57447(16) 0.10731(11) 0.0316(6) Uani 1 1 d D . .
H1S1 H 0.3063 0.6073 0.1294 0.038 Uiso 1 1 calc R . .
H1S2 H 0.2945 0.5284 0.0960 0.038 Uiso 1 1 calc R . .
Cl1S Cl 0.24395(4) 0.62446(5) 0.04789(4) 0.0498(2) Uani 1 1 d D . .
Cl2S Cl 0.23582(3) 0.54728(4) 0.14837(3) 0.03646(15) Uani 1 1 d D . .
C1T C 0.1170(3) 0.6088(4) 0.8776(3) 0.0923(19) Uani 1 1 d . . .
H1T1 H 0.0935 0.6249 0.9004 0.111 Uiso 1 1 calc R . .
H1T2 H 0.1117 0.5535 0.8703 0.111 Uiso 1 1 calc R . .
C2T C 0.1682(2) 0.6212(3) 0.9078(2) 0.0734(15) Uani 1 1 d . . .
H2T1 H 0.1917 0.6104 0.8839 0.088 Uiso 1 1 calc R . .
H2T2 H 0.1769 0.5855 0.9396 0.088 Uiso 1 1 calc R . .
Cl1T Cl 0.10072(4) 0.65718(8) 0.81536(5) 0.0639(3) Uani 1 1 d . . .
Cl2T Cl 0.17813(5) 0.71654(6) 0.93283(4) 0.0556(2) Uani 1 1 d . . .
C1U C 0.16136(10) 0.83588(17) 0.50108(11) 0.0366(6) Uani 1 1 d D . .
H1U1 H 0.1897 0.8501 0.4841 0.044 Uiso 1 1 calc R . .
H1U2 H 0.1581 0.7796 0.4997 0.044 Uiso 1 1 calc R . .
C2U C 0.11185(11) 0.87094(19) 0.46838(11) 0.0423(7) Uani 1 1 d D . .
H2U1 H 0.1054 0.8550 0.4291 0.051 Uiso 1 1 calc R . .
H2U2 H 0.1152 0.9272 0.4698 0.051 Uiso 1 1 calc R . .
Cl1U Cl 0.17710(3) 0.86669(5) 0.57164(3) 0.04415(18) Uani 1 1 d D . .
Cl2U Cl 0.05822(3) 0.84372(5) 0.49405(3) 0.04376(18) Uani 1 1 d D . .
C1V C 0.18770(12) 0.64854(18) 0.28971(13) 0.0287(7) Uani 0.75 1 d PDU A 1
H1V1 H 0.2075 0.6968 0.2980 0.034 Uiso 0.75 1 calc PR A 1
H1V2 H 0.1673 0.6423 0.3174 0.034 Uiso 0.75 1 calc PR A 1
C2V C 0.22467(11) 0.58276(16) 0.29416(15) 0.0286(6) Uani 0.75 1 d PDU A 1
H2V1 H 0.2517 0.5866 0.3295 0.034 Uiso 0.75 1 calc PR A 1
H2V2 H 0.2418 0.5855 0.2634 0.034 Uiso 0.75 1 calc PR A 1
Cl1V Cl 0.14502(5) 0.65370(10) 0.22195(5) 0.0464(2) Uani 0.75 1 d PDU A 1
Cl2V Cl 0.19223(4) 0.49372(5) 0.29145(5) 0.0422(2) Uani 0.75 1 d PDU A 1
C1V" C 0.1952(3) 0.6419(3) 0.2754(3) 0.0287(7) Uani 0.25 1 d PDU B 2
H1V3 H 0.1890 0.6716 0.3069 0.034 Uiso 0.25 1 calc PR B 2
H1V4 H 0.2285 0.6588 0.2690 0.034 Uiso 0.25 1 calc PR B 2
Cl1" Cl 0.14471(19) 0.6587(3) 0.21543(18) 0.0464(2) Uani 0.25 1 d PDU B 2
Cl2" Cl 0.19850(12) 0.54291(15) 0.29201(15) 0.0422(2) Uani 0.25 1 d PDU B 2

loop_
_atom_site_aniso_label
_atom_site_aniso_U_11
_atom_site_aniso_U_22
_atom_site_aniso_U_33
_atom_site_aniso_U_23
_atom_site_aniso_U_13
_atom_site_aniso_U_12
Zn1 0.01269(9) 0.02105(11) 0.01661(10) 0.00012(9) -0.00012(8) -0.00041(8)
Zn2 0.01358(9) 0.01781(11) 0.01461(10) 0.00035(8) 0.00128(8) 0.00028(8)
Zn3 0.01252(9) 0.01659(10) 0.01462(10) 0.00036(8) 0.00040(8) -0.00067(8)
N1 0.0160(7) 0.0209(8) 0.0188(8) -0.0012(7) 0.0000(6) 0.0006(6)
N2 0.0162(7) 0.0197(8) 0.0189(8) 0.0005(6) 0.0019(6) -0.0002(6)
N3 0.0187(7) 0.0210(8) 0.0171(8) 0.0006(6) 0.0034(6) 0.0013(6)
N4 0.0160(7) 0.0216(8) 0.0162(7) 0.0007(6) 0.0029(6) -0.0009(6)
O1 0.0163(7) 0.0365(9) 0.0183(7) -0.0025(7) -0.0009(6) 0.0018(6)
O2 0.0155(6) 0.0179(7) 0.0191(7) 0.0024(5) 0.0009(5) 0.0002(5)
O3 0.0166(6) 0.0151(6) 0.0196(7) -0.0018(5) 0.0027(5) -0.0004(5)
O4 0.0157(6) 0.0157(6) 0.0241(7) 0.0016(6) 0.0049(5) -0.0005(5)
O5 0.0165(6) 0.0205(7) 0.0159(6) -0.0002(5) 0.0008(5) 0.0033(5)
O6 0.0153(6) 0.0240(8) 0.0262(8) 0.0062(6) 0.0002(6) -0.0024(6)
C1 0.0183(9) 0.0257(10) 0.0185(9) 0.0007(8) -0.0005(7) -0.0027(8)
C2 0.0238(10) 0.0381(13) 0.0202(10) -0.0032(9) 0.0014(8) -0.0029(10)
C3 0.0284(11) 0.0388(14) 0.0190(10) -0.0008(10) -0.0001(9) -0.0056(10)
C4 0.0251(10) 0.0296(11) 0.0215(10) 0.0029(9) -0.0058(9) -0.0023(9)
C5 0.0187(9) 0.0254(11) 0.0242(10) 0.0003(8) -0.0030(8) 0.0009(8)
C6 0.0170(8) 0.0216(10) 0.0192(9) 0.0010(8) -0.0013(7) -0.0016(7)
C7 0.0169(8) 0.0169(9) 0.0214(9) 0.0004(7) 0.0006(7) -0.0001(7)
C8 0.0137(8) 0.0229(10) 0.0243(10) -0.0027(8) 0.0000(7) -0.0009(7)
C9 0.0179(9) 0.0225(10) 0.0306(11) -0.0013(9) 0.0011(8) 0.0004(8)
C10 0.0163(9) 0.0325(12) 0.0412(14) -0.0079(11) 0.0043(9) 0.0009(9)
C11 0.0223(10) 0.0401(14) 0.0386(13) -0.0083(11) 0.0112(10) -0.0073(10)
C12 0.0292(11) 0.0333(13) 0.0345(13) 0.0001(10) 0.0098(10) -0.0092(10)
C13 0.0229(10) 0.0242(11) 0.0290(11) 0.0008(9) 0.0041(9) -0.0017(8)
C14 0.0151(8) 0.0205(9) 0.0194(9) -0.0011(7) 0.0018(7) -0.0018(7)
C15 0.0172(8) 0.0235(10) 0.0239(10) -0.0021(8) 0.0011(8) 0.0011(8)
C16 0.0251(10) 0.0268(11) 0.0267(11) -0.0036(9) 0.0064(9) 0.0033(9)
C17 0.0322(11) 0.0289(12) 0.0228(10) -0.0046(9) 0.0074(9) 0.0025(9)
C18 0.0252(10) 0.0273(11) 0.0195(9) 0.0004(8) 0.0036(8) 0.0018(9)
C19 0.0159(8) 0.0207(9) 0.0201(9) -0.0007(7) 0.0025(7) -0.0014(7)
C20 0.0172(8) 0.0210(9) 0.0203(9) 0.0014(8) 0.0024(7) -0.0021(7)
C21 0.0174(8) 0.0178(9) 0.0187(9) 0.0015(7) 0.0006(7) -0.0022(7)
C22 0.0209(9) 0.0232(10) 0.0201(9) 0.0036(8) 0.0023(8) -0.0054(8)
C23 0.0224(9) 0.0205(10) 0.0262(10) 0.0068(8) -0.0004(8) -0.0019(8)
C24 0.0181(9) 0.0181(9) 0.0295(11) 0.0057(8) 0.0010(8) -0.0016(7)
C25 0.0159(8) 0.0153(9) 0.0255(10) 0.0015(8) 0.0010(7) -0.0017(7)
C26 0.0138(8) 0.0156(8) 0.0204(9) 0.0000(7) 0.0001(7) -0.0025(7)
C27 0.0155(8) 0.0170(9) 0.0258(10) 0.0004(8) 0.0011(7) 0.0009(7)
C28 0.0203(9) 0.0170(9) 0.0363(12) -0.0036(9) 0.0034(9) -0.0011(8)
C29 0.0245(10) 0.0203(10) 0.0371(13) -0.0088(9) 0.0018(9) -0.0014(8)
C30 0.0246(10) 0.0240(11) 0.0260(11) -0.0057(9) 0.0032(8) 0.0001(8)
C31 0.0203(9) 0.0189(9) 0.0197(9) -0.0014(7) 0.0008(7) 0.0020(7)
C32 0.0159(8) 0.0168(9) 0.0199(9) -0.0006(7) -0.0006(7) 0.0011(7)
C33 0.0228(9) 0.0213(9) 0.0169(9) -0.0014(7) 0.0026(7) 0.0032(8)
C34 0.0192(9) 0.0251(10) 0.0172(9) 0.0005(8) 0.0038(7) 0.0017(8)
C35 0.0260(10) 0.0289(11) 0.0244(10) -0.0012(9) 0.0079(8) 0.0047(9)
C36 0.0260(10) 0.0411(14) 0.0259(11) 0.0011(10) 0.0105(9) 0.0063(10)
C37 0.0230(10) 0.0431(14) 0.0239(10) 0.0060(10) 0.0093(8) 0.0030(10)
C38 0.0215(9) 0.0310(12) 0.0243(10) 0.0053(9) 0.0068(8) 0.0004(9)
C39 0.0184(8) 0.0259(10) 0.0166(9) 0.0026(8) 0.0042(7) 0.0012(8)
C40 0.0150(8) 0.0211(9) 0.0172(9) 0.0021(7) 0.0006(7) -0.0030(7)
C41 0.0182(8) 0.0196(9) 0.0200(9) 0.0039(7) 0.0029(7) -0.0012(7)
C42 0.0222(10) 0.0288(11) 0.0256(11) 0.0045(9) 0.0011(8) -0.0055(9)
C43 0.0302(11) 0.0261(11) 0.0330(12) 0.0056(10) 0.0084(10) -0.0067(9)
C44 0.0421(14) 0.0278(12) 0.0281(12) 0.0091(10) 0.0076(10) -0.0045(11)
C45 0.0405(14) 0.0324(13) 0.0215(11) 0.0060(10) -0.0011(10) -0.0067(11)
C46 0.0244(10) 0.0246(11) 0.0223(10) 0.0026(8) -0.0012(8) -0.0041(8)
C47 0.0161(8) 0.0194(9) 0.0182(9) 0.0004(7) 0.0013(7) -0.0027(7)
C48 0.0221(9) 0.0190(9) 0.0268(10) 0.0011(8) 0.0059(8) -0.0035(8)
C49 0.0263(10) 0.0168(9) 0.0334(12) -0.0012(9) 0.0072(9) -0.0027(8)
C50 0.0213(9) 0.0204(10) 0.0300(11) -0.0034(8) 0.0067(8) -0.0005(8)
C51 0.0187(8) 0.0187(9) 0.0230(9) -0.0003(8) 0.0051(7) -0.0020(7)
C52 0.0141(8) 0.0166(8) 0.0182(9) 0.0016(7) 0.0004(7) -0.0013(7)
C1S 0.0285(11) 0.0312(12) 0.0326(13) 0.0033(10) 0.0036(10) 0.0034(10)
Cl1S 0.0580(5) 0.0493(4) 0.0399(4) 0.0104(3) 0.0086(4) 0.0072(4)
Cl2S 0.0348(3) 0.0374(3) 0.0375(3) -0.0002(3) 0.0098(3) 0.0013(3)
C1T 0.108(4) 0.097(4) 0.074(3) -0.004(3) 0.026(3) -0.033(4)
C2T 0.098(4) 0.040(2) 0.072(3) -0.009(2) 0.004(3) -0.001(2)
Cl1T 0.0528(5) 0.0810(7) 0.0564(6) -0.0068(5) 0.0111(4) -0.0116(5)
Cl2T 0.0783(6) 0.0440(4) 0.0408(4) -0.0012(3) 0.0083(4) 0.0051(4)
C1U 0.0420(13) 0.0354(14) 0.0384(14) -0.0092(11) 0.0215(11) -0.0074(11)
C2U 0.0610(19) 0.0448(16) 0.0243(12) 0.0059(11) 0.0170(12) 0.0054(15)
Cl1U 0.0408(4) 0.0589(5) 0.0328(3) -0.0076(3) 0.0094(3) -0.0107(3)
Cl2U 0.0343(3) 0.0546(4) 0.0398(4) 0.0084(3) 0.0048(3) 0.0131(3)
C1V 0.0209(11) 0.0314(11) 0.0342(14) -0.0047(11) 0.0077(10) -0.0002(10)
C2V 0.0208(12) 0.0281(13) 0.0343(14) -0.0038(12) 0.0026(11) 0.0008(10)
Cl1V 0.0375(3) 0.0757(6) 0.0288(4) 0.0148(4) 0.0136(3) 0.0159(4)
Cl2V 0.0387(4) 0.0254(3) 0.0650(6) -0.0021(4) 0.0177(4) 0.0008(3)
C1V" 0.0209(11) 0.0314(11) 0.0342(14) -0.0047(11) 0.0077(10) -0.0002(10)
Cl1" 0.0375(3) 0.0757(6) 0.0288(4) 0.0148(4) 0.0136(3) 0.0159(4)
Cl2" 0.0387(4) 0.0254(3) 0.0650(6) -0.0021(4) 0.0177(4) 0.0008(3)

loop_
_atom_type_symbol
_atom_type_description
_atom_type_scat_dispersion_real
_atom_type_scat_dispersion_imag
_atom_type_scat_source
C C 0.0033 0.0016 'International Tables Vol C Tables 4.2.6.8 and 6.1.1.4'
H H 0.0000 0.0000 'International Tables Vol C Tables 4.2.6.8 and 6.1.1.4'
N N 0.0061 0.0033 'International Tables Vol C Tables 4.2.6.8 and 6.1.1.4'
O O 0.0106 0.0060 'International Tables Vol C Tables 4.2.6.8 and 6.1.1.4'
Zn Zn 0.2839 1.4301 'International Tables Vol C Tables 4.2.6.8 and 6.1.1.4'
Cl Cl 0.1484 0.1585 'International Tables Vol C Tables 4.2.6.8 and 6.1.1.4'

loop_
_geom_angle_atom_site_label_1
_geom_angle_atom_site_label_2
_geom_angle_atom_site_label_3
_geom_angle
_geom_angle_site_symmetry_1
O1 Zn1 O6 107.55(8) .
O1 Zn1 O2 99.06(7) .
O6 Zn1 O2 81.74(7) .
O1 Zn1 N2 144.87(8) .
O6 Zn1 N2 107.56(7) .
O2 Zn1 N2 84.78(7) .
O1 Zn1 N1 88.64(7) .
O6 Zn1 N1 116.42(7) .
O2 Zn1 N1 157.28(7) .
N2 Zn1 N1 76.91(7) .
O1 Zn1 Zn3 113.92(5) .
O6 Zn1 Zn3 38.89(5) .
O2 Zn1 Zn3 43.59(4) .
N2 Zn1 Zn3 92.97(5) .
N1 Zn1 Zn3 149.31(5) .
O5 Zn2 O4 109.79(7) 2
O5 Zn2 N3 120.95(7) 2
O4 Zn2 N3 128.08(7) .
O5 Zn2 O3 112.53(7) 2
O4 Zn2 O3 80.46(6) .
N3 Zn2 O3 89.57(7) .
O5 Zn2 N4 97.68(7) 2
O4 Zn2 N4 86.61(7) .
N3 Zn2 N4 76.98(8) .
O3 Zn2 N4 149.63(6) .
O5 Zn2 Zn3 108.99(5) 2
O4 Zn2 Zn3 40.65(5) .
N3 Zn2 Zn3 121.48(5) .
O3 Zn2 Zn3 41.54(4) .
N4 Zn2 Zn3 126.01(5) .
O5 Zn3 O6 103.18(7) .
O5 Zn3 O4 107.44(7) .
O6 Zn3 O4 97.95(7) .
O5 Zn3 O3 110.34(6) .
O6 Zn3 O3 145.85(7) .
O4 Zn3 O3 78.41(6) .
O5 Zn3 O2 97.90(7) .
O6 Zn3 O2 79.89(6) .
O4 Zn3 O2 154.31(6) .
O3 Zn3 O2 89.07(6) .
O5 Zn3 Zn1 98.11(5) .
O6 Zn3 Zn1 38.06(5) .
O4 Zn3 Zn1 133.99(4) .
O3 Zn3 Zn1 127.33(4) .
O2 Zn3 Zn1 42.55(4) .
O5 Zn3 Zn2 105.77(5) .
O6 Zn3 Zn2 133.31(5) .
O4 Zn3 Zn2 38.39(4) .
O3 Zn3 Zn2 41.69(4) .
O2 Zn3 Zn2 130.11(5) .
Zn1 Zn3 Zn2 156.076(11) .
C7 N1 C14 121.5(2) .
C7 N1 Zn1 125.03(16) .
C14 N1 Zn1 109.29(13) .
C20 N2 C19 119.5(2) .
C20 N2 Zn1 128.45(17) .
C19 N2 Zn1 111.97(14) .
C33 N3 C34 119.9(2) .
C33 N3 Zn2 126.41(17) .
C34 N3 Zn2 113.47(15) .
C40 N4 C39 125.6(2) .
C40 N4 Zn2 124.91(16) .
C39 N4 Zn2 108.48(14) .
C1 O1 Zn1 130.39(16) .
C26 O2 Zn1 130.48(14) .
C26 O2 Zn3 108.37(12) .
Zn1 O2 Zn3 93.86(6) .
C32 O3 Zn3 128.67(13) .
C32 O3 Zn2 127.58(14) .
Zn3 O3 Zn2 96.77(6) .
C52 O4 Zn2 123.26(13) .
C52 O4 Zn3 128.92(14) .
Zn2 O4 Zn3 100.96(7) .
Zn2 O5 Zn3 141.55(9) 2
Zn1 O6 Zn3 103.06(8) .
O1 C1 C2 117.2(2) .
O1 C1 C6 125.3(2) .
C2 C1 C6 117.4(2) .
C3 C2 C1 122.1(3) .
C2 C3 C4 120.8(2) .
C5 C4 C3 118.1(2) .
C4 C5 C6 123.0(2) .
C5 C6 C1 118.2(2) .
C5 C6 C7 117.6(2) .
C1 C6 C7 124.12(19) .
N1 C7 C6 121.3(2) .
N1 C7 C8 120.3(2) .
C6 C7 C8 118.18(19) .
C13 C8 C9 119.3(2) .
C13 C8 C7 116.6(2) .
C9 C8 C7 124.0(2) .
C10 C9 C8 119.9(2) .
C11 C10 C9 120.4(2) .
C10 C11 C12 120.1(3) .
C13 C12 C11 119.9(3) .
C12 C13 C8 120.4(2) .
C15 C14 C19 119.3(2) .
C15 C14 N1 124.3(2) .
C19 C14 N1 116.1(2) .
C16 C15 C14 120.2(2) .
C15 C16 C17 120.3(2) .
C18 C17 C16 120.1(2) .
C17 C18 C19 120.1(2) .
C18 C19 C14 120.0(2) .
C18 C19 N2 123.9(2) .
C14 C19 N2 116.0(2) .
N2 C20 C21 126.6(2) .
C22 C21 C26 119.9(2) .
C22 C21 C20 116.3(2) .
C26 C21 C20 123.7(2) .
C23 C22 C21 121.8(2) .
C22 C23 C24 118.4(2) .
C25 C24 C23 122.0(2) .
C24 C25 C26 120.1(2) .
C24 C25 C27 119.9(2) .
C26 C25 C27 119.8(2) .
O2 C26 C25 119.1(2) .
O2 C26 C21 123.12(19) .
C25 C26 C21 117.8(2) .
C28 C27 C32 120.4(2) .
C28 C27 C25 117.0(2) .
C32 C27 C25 122.6(2) .
C27 C28 C29 122.6(2) .
C30 C29 C28 117.8(2) .
C29 C30 C31 121.8(2) .
C30 C31 C32 120.2(2) .
C30 C31 C33 114.2(2) .
C32 C31 C33 125.4(2) .
O3 C32 C27 121.5(2) .
O3 C32 C31 121.7(2) .
C27 C32 C31 116.8(2) .
N3 C33 C31 127.0(2) .
C35 C34 C39 120.5(2) .
C35 C34 N3 122.9(2) .
C39 C34 N3 116.5(2) .
C36 C35 C34 120.2(2) .
C35 C36 C37 119.8(3) .
C36 C37 C38 120.7(2) .
C37 C38 C39 120.6(3) .
C38 C39 C34 118.2(2) .
C38 C39 N4 126.7(2) .
C34 C39 N4 114.8(2) .
N4 C40 C47 120.8(2) .
N4 C40 C41 124.5(2) .
C47 C40 C41 114.69(19) .
C46 C41 C42 119.4(2) .
C46 C41 C40 117.5(2) .
C42 C41 C40 122.9(2) .
C43 C42 C41 120.5(2) .
C42 C43 C44 119.6(2) .
C45 C44 C43 120.1(2) .
C44 C45 C46 120.0(2) .
C41 C46 C45 120.3(2) .
C48 C47 C52 117.5(2) .
C48 C47 C40 117.7(2) .
C52 C47 C40 124.7(2) .
C49 C48 C47 122.7(2) .
C48 C49 C50 119.3(2) .
C51 C50 C49 119.6(2) .
C50 C51 C52 122.4(2) .
O4 C52 C51 118.6(2) .
O4 C52 C47 123.0(2) .
C51 C52 C47 118.4(2) .
Cl1S C1S Cl2S 110.03(14) .
C2T C1T Cl1T 113.3(5) .
C1T C2T Cl2T 111.8(4) .
C2U C1U Cl1U 111.4(2) .
C1U C2U Cl2U 112.1(2) .
C2V C1V Cl1V 111.0(2) .
C1V C2V Cl2V 111.4(2) .
Cl1" C1V" Cl2" 109.9(4) .

loop_
_geom_bond_atom_site_label_1
_geom_bond_atom_site_label_2
_geom_bond_distance
_geom_bond_site_symmetry_2
Zn1 O1 1.9445(17) .
Zn1 O6 1.9573(17) .
Zn1 O2 2.0963(15) .
Zn1 N2 2.097(2) .
Zn1 N1 2.1613(19) .
Zn1 Zn3 3.0931(4) .
Zn2 O5 1.9250(15) 2
Zn2 O4 1.9714(16) .
Zn2 N3 2.023(2) .
Zn2 O3 2.0874(16) .
Zn2 N4 2.2142(19) .
Zn2 Zn3 3.1168(4) .
Zn3 O5 1.9492(16) .
Zn3 O6 1.9934(16) .
Zn3 O4 2.0682(16) .
Zn3 O3 2.0813(16) .
Zn3 O2 2.1375(16) .
N1 C7 1.295(3) .
N1 C14 1.425(3) .
N2 C20 1.296(3) .
N2 C19 1.408(3) .
N3 C33 1.297(3) .
N3 C34 1.415(3) .
N4 C40 1.292(3) .
N4 C39 1.421(3) .
O1 C1 1.312(3) .
O2 C26 1.317(3) .
O3 C32 1.327(3) .
O4 C52 1.336(3) .
O5 Zn2 1.9249(15) 2
C1 C2 1.413(3) .
C1 C6 1.433(3) .
C2 C3 1.379(3) .
C3 C4 1.396(4) .
C4 C5 1.378(4) .
C5 C6 1.414(3) .
C6 C7 1.470(3) .
C7 C8 1.501(3) .
C8 C13 1.392(4) .
C8 C9 1.397(3) .
C9 C10 1.396(4) .
C10 C11 1.375(4) .
C11 C12 1.393(4) .
C12 C13 1.390(4) .
C14 C15 1.395(3) .
C14 C19 1.406(3) .
C15 C16 1.386(3) .
C16 C17 1.392(4) .
C17 C18 1.381(4) .
C18 C19 1.396(3) .
C20 C21 1.436(3) .
C21 C22 1.406(3) .
C21 C26 1.426(3) .
C22 C23 1.374(3) .
C23 C24 1.400(4) .
C24 C25 1.386(3) .
C25 C26 1.420(3) .
C25 C27 1.487(3) .
C27 C28 1.390(3) .
C27 C32 1.419(3) .
C28 C29 1.394(4) .
C29 C30 1.373(4) .
C30 C31 1.413(3) .
C31 C32 1.430(3) .
C31 C33 1.436(3) .
C34 C35 1.399(3) .
C34 C39 1.413(3) .
C35 C36 1.384(4) .
C36 C37 1.386(4) .
C37 C38 1.392(4) .
C38 C39 1.400(3) .
C40 C47 1.476(3) .
C40 C41 1.504(3) .
C41 C46 1.383(3) .
C41 C42 1.394(3) .
C42 C43 1.386(4) .
C43 C44 1.390(4) .
C44 C45 1.382(4) .
C45 C46 1.393(4) .
C47 C48 1.418(3) .
C47 C52 1.428(3) .
C48 C49 1.375(4) .
C49 C50 1.397(4) .
C50 C51 1.381(3) .
C51 C52 1.404(3) .
C1S Cl1S 1.765(3) .
C1S Cl2S 1.780(3) .
C1T C2T 1.402(8) .
C1T Cl1T 1.725(6) .
C2T Cl2T 1.779(4) .
C1U C2U 1.498(4) .
C1U Cl1U 1.785(3) .
C2U Cl2U 1.779(3) .
C1V C2V 1.504(4) .
C1V Cl1V 1.784(3) .
C2V Cl2V 1.778(3) .
C1V" Cl1" 1.765(5) .
C1V" Cl2" 1.781(5) .

loop_
_geom_torsion_atom_site_label_1
_geom_torsion_atom_site_label_2
_geom_torsion_atom_site_label_3
_geom_torsion_atom_site_label_4
_geom_torsion
_geom_torsion_site_symmetry_1
_geom_torsion_site_symmetry_4
O1 Zn1 Zn3 O5 170.38(8) . .
O6 Zn1 Zn3 O5 -101.03(10) . .
O2 Zn1 Zn3 O5 92.86(8) . .
N2 Zn1 Zn3 O5 13.61(7) . .
N1 Zn1 Zn3 O5 -55.48(12) . .
O1 Zn1 Zn3 O6 -88.59(11) . .
O2 Zn1 Zn3 O6 -166.10(11) . .
N2 Zn1 Zn3 O6 114.65(10) . .
N1 Zn1 Zn3 O6 45.55(14) . .
O1 Zn1 Zn3 O4 -65.67(9) . .
O6 Zn1 Zn3 O4 22.92(11) . .
O2 Zn1 Zn3 O4 -143.19(9) . .
N2 Zn1 Zn3 O4 137.56(8) . .
N1 Zn1 Zn3 O4 68.47(13) . .
O1 Zn1 Zn3 O3 46.98(9) . .
O6 Zn1 Zn3 O3 135.57(10) . .
O2 Zn1 Zn3 O3 -30.53(9) . .
N2 Zn1 Zn3 O3 -109.78(8) . .
N1 Zn1 Zn3 O3 -178.88(12) . .
O1 Zn1 Zn3 O2 77.51(9) . .
O6 Zn1 Zn3 O2 166.10(11) . .
N2 Zn1 Zn3 O2 -79.25(8) . .
N1 Zn1 Zn3 O2 -148.35(12) . .
O1 Zn1 Zn3 Zn2 -6.38(7) . .
O6 Zn1 Zn3 Zn2 82.21(9) . .
O2 Zn1 Zn3 Zn2 -83.89(7) . .
N2 Zn1 Zn3 Zn2 -163.14(6) . .
N1 Zn1 Zn3 Zn2 127.77(11) . .
O5 Zn2 Zn3 O5 -0.21(2) 2 .
O4 Zn2 Zn3 O5 98.34(9) . .
N3 Zn2 Zn3 O5 -148.27(8) . .
O3 Zn2 Zn3 O5 -103.07(8) . .
N4 Zn2 Zn3 O5 114.92(8) . .
O5 Zn2 Zn3 O6 -126.49(9) 2 .
O4 Zn2 Zn3 O6 -27.93(10) . .
N3 Zn2 Zn3 O6 85.45(10) . .
O3 Zn2 Zn3 O6 130.66(10) . .
N4 Zn2 Zn3 O6 -11.35(9) . .
O5 Zn2 Zn3 O4 -98.55(9) 2 .
N3 Zn2 Zn3 O4 113.38(10) . .
O3 Zn2 Zn3 O4 158.59(10) . .
N4 Zn2 Zn3 O4 16.58(9) . .
O5 Zn2 Zn3 O3 102.85(8) 2 .
O4 Zn2 Zn3 O3 -158.59(10) . .
N3 Zn2 Zn3 O3 -45.21(9) . .
N4 Zn2 Zn3 O3 -142.01(9) . .
O5 Zn2 Zn3 O2 114.91(8) 2 .
O4 Zn2 Zn3 O2 -146.53(9) . .
N3 Zn2 Zn3 O2 -33.15(9) . .
O3 Zn2 Zn3 O2 12.06(8) . .
N4 Zn2 Zn3 O2 -129.95(8) . .
O5 Zn2 Zn3 Zn1 176.45(6) 2 .
O4 Zn2 Zn3 Zn1 -85.00(8) . .
N3 Zn2 Zn3 Zn1 28.39(7) . .
O3 Zn2 Zn3 Zn1 73.59(7) . .
N4 Zn2 Zn3 Zn1 -68.42(7) . .
O1 Zn1 N1 C7 -16.5(2) . .
O6 Zn1 N1 C7 -125.49(19) . .
O2 Zn1 N1 C7 94.0(2) . .
N2 Zn1 N1 C7 131.2(2) . .
Zn3 Zn1 N1 C7 -155.52(15) . .
O1 Zn1 N1 C14 -173.58(15) . .
O6 Zn1 N1 C14 77.46(16) . .
O2 Zn1 N1 C14 -63.0(2) . .
N2 Zn1 N1 C14 -25.86(14) . .
Zn3 Zn1 N1 C14 47.4(2) . .
O1 Zn1 N2 C20 -82.9(2) . .
O6 Zn1 N2 C20 95.1(2) . .
O2 Zn1 N2 C20 15.46(19) . .
N1 Zn1 N2 C20 -151.0(2) . .
Zn3 Zn1 N2 C20 58.32(19) . .
O1 Zn1 N2 C19 94.51(18) . .
O6 Zn1 N2 C19 -87.54(15) . .
O2 Zn1 N2 C19 -167.16(15) . .
N1 Zn1 N2 C19 26.39(14) . .
Zn3 Zn1 N2 C19 -124.30(14) . .
O5 Zn2 N3 C33 -120.90(18) 2 .
O4 Zn2 N3 C33 72.8(2) . .
O3 Zn2 N3 C33 -4.66(19) . .
N4 Zn2 N3 C33 147.9(2) . .
Zn3 Zn2 N3 C33 23.4(2) . .
O5 Zn2 N3 C34 64.38(17) 2 .
O4 Zn2 N3 C34 -101.87(15) . .
O3 Zn2 N3 C34 -179.37(15) . .
N4 Zn2 N3 C34 -26.83(14) . .
Zn3 Zn2 N3 C34 -151.30(12) . .
O5 Zn2 N4 C40 96.46(18) 2 .
O4 Zn2 N4 C40 -13.07(17) . .
N3 Zn2 N4 C40 -143.44(18) . .
O3 Zn2 N4 C40 -77.6(2) . .
Zn3 Zn2 N4 C40 -23.80(19) . .
O5 Zn2 N4 C39 -94.59(14) 2 .
O4 Zn2 N4 C39 155.88(14) . .
N3 Zn2 N4 C39 25.51(13) . .
O3 Zn2 N4 C39 91.30(17) . .
Zn3 Zn2 N4 C39 145.15(11) . .
O6 Zn1 O1 C1 115.0(2) . .
O2 Zn1 O1 C1 -160.9(2) . .
N2 Zn1 O1 C1 -67.1(3) . .
N1 Zn1 O1 C1 -2.4(2) . .
Zn3 Zn1 O1 C1 156.1(2) . .
O1 Zn1 O2 C26 126.42(18) . .
O6 Zn1 O2 C26 -127.00(18) . .
N2 Zn1 O2 C26 -18.37(18) . .
N1 Zn1 O2 C26 17.9(3) . .
Zn3 Zn1 O2 C26 -118.23(19) . .
O1 Zn1 O2 Zn3 -115.35(7) . .
O6 Zn1 O2 Zn3 -8.76(7) . .
N2 Zn1 O2 Zn3 99.86(7) . .
N1 Zn1 O2 Zn3 136.09(15) . .
O5 Zn3 O2 C26 41.66(15) . .
O6 Zn3 O2 C26 143.73(15) . .
O4 Zn3 O2 C26 -128.92(16) . .
O3 Zn3 O2 C26 -68.75(14) . .
Zn1 Zn3 O2 C26 135.08(17) . .
Zn2 Zn3 O2 C26 -76.74(15) . .
O5 Zn3 O2 Zn1 -93.42(7) . .
O6 Zn3 O2 Zn1 8.65(7) . .
O4 Zn3 O2 Zn1 96.00(14) . .
O3 Zn3 O2 Zn1 156.17(6) . .
Zn2 Zn3 O2 Zn1 148.18(3) . .
O5 Zn3 O3 C32 -117.03(18) . .
O6 Zn3 O3 C32 51.4(2) . .
O4 Zn3 O3 C32 138.47(19) . .
O2 Zn3 O3 C32 -18.95(18) . .
Zn1 Zn3 O3 C32 1.1(2) . .
Zn2 Zn3 O3 C32 151.9(2) . .
O5 Zn3 O3 Zn2 91.12(7) . .
O6 Zn3 O3 Zn2 -100.48(11) . .
O4 Zn3 O3 Zn2 -13.38(6) . .
O2 Zn3 O3 Zn2 -170.80(6) . .
Zn1 Zn3 O3 Zn2 -150.71(3) . .
O5 Zn2 O3 C32 114.07(17) 2 .
O4 Zn2 O3 C32 -138.35(17) . .
N3 Zn2 O3 C32 -9.55(17) . .
N4 Zn2 O3 C32 -72.3(2) . .
Zn3 Zn2 O3 C32 -152.30(19) . .
O5 Zn2 O3 Zn3 -93.62(7) 2 .
O4 Zn2 O3 Zn3 13.95(6) . .
N3 Zn2 O3 Zn3 142.76(7) . .
N4 Zn2 O3 Zn3 80.05(14) . .
O5 Zn2 O4 C52 -56.74(18) 2 .
N3 Zn2 O4 C52 110.75(17) . .
O3 Zn2 O4 C52 -167.37(17) . .
N4 Zn2 O4 C52 40.21(17) . .
Zn3 Zn2 O4 C52 -153.2(2) . .
O5 Zn2 O4 Zn3 96.43(8) 2 .
N3 Zn2 O4 Zn3 -96.08(10) . .
O3 Zn2 O4 Zn3 -14.21(7) . .
N4 Zn2 O4 Zn3 -166.63(7) . .
O5 Zn3 O4 C52 57.41(18) . .
O6 Zn3 O4 C52 -49.16(18) . .
O3 Zn3 O4 C52 165.32(18) . .
O2 Zn3 O4 C52 -132.37(18) . .
Zn1 Zn3 O4 C52 -63.18(19) . .
Zn2 Zn3 O4 C52 151.0(2) . .
O5 Zn3 O4 Zn2 -93.57(8) . .
O6 Zn3 O4 Zn2 159.87(8) . .
O3 Zn3 O4 Zn2 14.35(7) . .
O2 Zn3 O4 Zn2 76.66(15) . .
Zn1 Zn3 O4 Zn2 145.84(3) . .
O6 Zn3 O5 Zn2 169.06(14) . 2
O4 Zn3 O5 Zn2 66.21(15) . 2
O3 Zn3 O5 Zn2 -17.59(16) . 2
O2 Zn3 O5 Zn2 -109.53(14) . 2
Zn1 Zn3 O5 Zn2 -152.52(13) . 2
Zn2 Zn3 O5 Zn2 26.12(15) . 2
O1 Zn1 O6 Zn3 106.58(9) . .
O2 Zn1 O6 Zn3 9.63(8) . .
N2 Zn1 O6 Zn3 -72.19(9) . .
N1 Zn1 O6 Zn3 -155.99(7) . .
O5 Zn3 O6 Zn1 86.34(9) . .
O4 Zn3 O6 Zn1 -163.57(8) . .
O3 Zn3 O6 Zn1 -82.50(13) . .
O2 Zn3 O6 Zn1 -9.50(7) . .
Zn2 Zn3 O6 Zn1 -146.49(4) . .
Zn1 O1 C1 C2 -172.63(18) . .
Zn1 O1 C1 C6 8.8(4) . .
O1 C1 C2 C3 176.6(3) . .
C6 C1 C2 C3 -4.7(4) . .
C1 C2 C3 C4 3.5(4) . .
C2 C3 C4 C5 1.3(4) . .
C3 C4 C5 C6 -4.7(4) . .
C4 C5 C6 C1 3.3(4) . .
C4 C5 C6 C7 -178.1(2) . .
O1 C1 C6 C5 179.9(2) . .
C2 C1 C6 C5 1.4(3) . .
O1 C1 C6 C7 1.5(4) . .
C2 C1 C6 C7 -177.1(2) . .
C14 N1 C7 C6 -176.8(2) . .
Zn1 N1 C7 C6 28.8(3) . .
C14 N1 C7 C8 8.2(3) . .
Zn1 N1 C7 C8 -146.25(17) . .
C5 C6 C7 N1 159.9(2) . .
C1 C6 C7 N1 -21.6(4) . .
C5 C6 C7 C8 -25.0(3) . .
C1 C6 C7 C8 153.5(2) . .
N1 C7 C8 C13 74.3(3) . .
C6 C7 C8 C13 -100.8(3) . .
N1 C7 C8 C9 -102.0(3) . .
C6 C7 C8 C9 82.8(3) . .
C13 C8 C9 C10 -2.2(4) . .
C7 C8 C9 C10 174.0(2) . .
C8 C9 C10 C11 0.9(4) . .
C9 C10 C11 C12 0.9(4) . .
C10 C11 C12 C13 -1.4(4) . .
C11 C12 C13 C8 0.0(4) . .
C9 C8 C13 C12 1.8(4) . .
C7 C8 C13 C12 -174.8(2) . .
C7 N1 C14 C15 51.4(3) . .
Zn1 N1 C14 C15 -150.63(19) . .
C7 N1 C14 C19 -135.8(2) . .
Zn1 N1 C14 C19 22.2(2) . .
C19 C14 C15 C16 3.0(3) . .
N1 C14 C15 C16 175.6(2) . .
C14 C15 C16 C17 -0.7(4) . .
C15 C16 C17 C18 -1.7(4) . .
C16 C17 C18 C19 1.9(4) . .
C17 C18 C19 C14 0.4(4) . .
C17 C18 C19 N2 -175.0(2) . .
C15 C14 C19 C18 -2.8(3) . .
N1 C14 C19 C18 -176.0(2) . .
C15 C14 C19 N2 172.9(2) . .
N1 C14 C19 N2 -0.3(3) . .
C20 N2 C19 C18 -29.8(3) . .
Zn1 N2 C19 C18 152.6(2) . .
C20 N2 C19 C14 154.7(2) . .
Zn1 N2 C19 C14 -22.9(2) . .
C19 N2 C20 C21 173.9(2) . .
Zn1 N2 C20 C21 -8.9(3) . .
N2 C20 C21 C22 179.9(2) . .
N2 C20 C21 C26 -3.5(4) . .
C26 C21 C22 C23 0.5(3) . .
C20 C21 C22 C23 177.3(2) . .
C21 C22 C23 C24 1.1(3) . .
C22 C23 C24 C25 -1.4(3) . .
C23 C24 C25 C26 0.0(3) . .
C23 C24 C25 C27 175.5(2) . .
Zn1 O2 C26 C25 -166.65(14) . .
Zn3 O2 C26 C25 81.2(2) . .
Zn1 O2 C26 C21 14.0(3) . .
Zn3 O2 C26 C21 -98.2(2) . .
C24 C25 C26 O2 -177.84(19) . .
C27 C25 C26 O2 6.7(3) . .
C24 C25 C26 C21 1.6(3) . .
C27 C25 C26 C21 -173.90(19) . .
C22 C21 C26 O2 177.56(19) . .
C20 C21 C26 O2 1.0(3) . .
C22 C21 C26 C25 -1.8(3) . .
C20 C21 C26 C25 -178.4(2) . .
C24 C25 C27 C28 -60.5(3) . .
C26 C25 C27 C28 115.0(2) . .
C24 C25 C27 C32 117.5(2) . .
C26 C25 C27 C32 -67.0(3) . .
C32 C27 C28 C29 0.7(4) . .
C25 C27 C28 C29 178.8(2) . .
C27 C28 C29 C30 -3.7(4) . .
C28 C29 C30 C31 1.2(4) . .
C29 C30 C31 C32 4.1(4) . .
C29 C30 C31 C33 -171.6(2) . .
Zn3 O3 C32 C27 54.6(3) . .
Zn2 O3 C32 C27 -161.60(15) . .
Zn3 O3 C32 C31 -126.50(19) . .
Zn2 O3 C32 C31 17.3(3) . .
C28 C27 C32 O3 -176.6(2) . .
C25 C27 C32 O3 5.5(3) . .
C28 C27 C32 C31 4.5(3) . .
C25 C27 C32 C31 -173.46(19) . .
C30 C31 C32 O3 174.3(2) . .
C33 C31 C32 O3 -10.6(3) . .
C30 C31 C32 C27 -6.8(3) . .
C33 C31 C32 C27 168.3(2) . .
C34 N3 C33 C31 -174.0(2) . .
Zn2 N3 C33 C31 11.6(3) . .
C30 C31 C33 N3 170.5(2) . .
C32 C31 C33 N3 -4.9(4) . .
C33 N3 C34 C35 33.5(3) . .
Zn2 N3 C34 C35 -151.36(18) . .
C33 N3 C34 C39 -150.3(2) . .
Zn2 N3 C34 C39 24.8(2) . .
C39 C34 C35 C36 0.8(4) . .
N3 C34 C35 C36 176.8(2) . .
C34 C35 C36 C37 -1.2(4) . .
C35 C36 C37 C38 0.4(4) . .
C36 C37 C38 C39 0.9(4) . .
C37 C38 C39 C34 -1.3(3) . .
C37 C38 C39 N4 -175.3(2) . .
C35 C34 C39 C38 0.5(3) . .
N3 C34 C39 C38 -175.8(2) . .
C35 C34 C39 N4 175.2(2) . .
N3 C34 C39 N4 -1.1(3) . .
C40 N4 C39 C38 -37.2(3) . .
Zn2 N4 C39 C38 153.91(19) . .
C40 N4 C39 C34 148.6(2) . .
Zn2 N4 C39 C34 -20.2(2) . .
C39 N4 C40 C47 178.80(19) . .
Zn2 N4 C40 C47 -14.1(3) . .
C39 N4 C40 C41 -4.2(3) . .
Zn2 N4 C40 C41 162.85(15) . .
N4 C40 C41 C46 -92.7(3) . .
C47 C40 C41 C46 84.4(3) . .
N4 C40 C41 C42 93.6(3) . .
C47 C40 C41 C42 -89.3(3) . .
C46 C41 C42 C43 0.0(4) . .
C40 C41 C42 C43 173.6(2) . .
C41 C42 C43 C44 -1.9(4) . .
C42 C43 C44 C45 2.2(5) . .
C43 C44 C45 C46 -0.7(5) . .
C42 C41 C46 C45 1.6(4) . .
C40 C41 C46 C45 -172.3(2) . .
C44 C45 C46 C41 -1.3(4) . .
N4 C40 C47 C48 -155.4(2) . .
C41 C40 C47 C48 27.3(3) . .
N4 C40 C47 C52 26.5(3) . .
C41 C40 C47 C52 -150.8(2) . .
C52 C47 C48 C49 -1.8(3) . .
C40 C47 C48 C49 179.9(2) . .
C47 C48 C49 C50 0.5(4) . .
C48 C49 C50 C51 0.4(4) . .
C49 C50 C51 C52 0.1(4) . .
Zn2 O4 C52 C51 140.05(17) . .
Zn3 O4 C52 C51 -5.2(3) . .
Zn2 O4 C52 C47 -42.2(3) . .
Zn3 O4 C52 C47 172.53(14) . .
C50 C51 C52 O4 176.4(2) . .
C50 C51 C52 C47 -1.4(3) . .
C48 C47 C52 O4 -175.54(19) . .
C40 C47 C52 O4 2.6(3) . .
C48 C47 C52 C51 2.2(3) . .
C40 C47 C52 C51 -179.67(19) . .
Cl1T C1T C2T Cl2T 68.5(6) . .
Cl1U C1U C2U Cl2U -62.2(3) . .
Cl1V C1V C2V Cl2V -69.1(3) . .
